data_8103362
loop_
_publ_author_name
'Sergey Belyakov'
'Daina Jansone'
'Edgars Abele'
'Mendel Fleisher'

_publ_section_title
;
 Crystal structure of
 4-[2-(2-chlorophenyl)vinyl]-6,6-dimethyl-2-oxo-1,2,5,6-tetrahydropyridine-3-carbonitrile,
 C16H15ClN2O
;
_journal_issue 2
_journal_name_full 'Zeitschrift f\"ur Kristallographie - New Crystal Structures'
_journal_page_first 175
_journal_volume 227
_journal_year 2012
_chemical_formula_moiety 'C16 H15 Cl N2 O'
_chemical_formula_sum 'C16 H15 Cl N2 O'
_chemical_formula_weight 286.75
_chemical_name_systematic
; 
4-[2-(2-chlorophenyl)-vinyl]-6,6-dimethyl-2-oxo-1,2,5,6-tetrahydropyridine
-3-carbonitrile  
;
_space_group_IT_number 2
_symmetry_cell_setting triclinic
_symmetry_space_group_name_Hall '-P 1'
_symmetry_space_group_name_H-M 'P -1'
_atom_sites_solution_hydrogens mixed
_atom_sites_solution_primary direct
_atom_sites_solution_secondary difmap
_audit_creation_date 'October 3, 2011'
_audit_creation_method shelxl
_cell_angle_alpha 102.272(3)
_cell_angle_beta 108.689(3)
_cell_angle_gamma 96.463(3)
_cell_formula_units_Z 2
_cell_length_a 7.6036(4)
_cell_length_b 10.1520(7)
_cell_length_c 10.4790(8)
_cell_measurement_reflns_used 2013
_cell_measurement_temperature 293(2)
_cell_measurement_theta_max 25.0
_cell_measurement_theta_min 0.9
_cell_volume 734.33(9)
_computing_cell_refinement 'Denzo and Scalepak (Otwinowski & Minor, 1997)'
_computing_data_collection 'Bruker-Nonius KappaCCD'
_computing_data_reduction 'Denzo and Scalepak (Otwinowski & Minor, 1997)'
_computing_molecular_graphics 'ORTEP-3 (Farrugia, 1997)'
_computing_publication_material 'SHELXL-97 (Sheldrick, 2008)'
_computing_structure_refinement 'SHELXL-97 (Sheldrick, 2008)'
_computing_structure_solution 'SHELXS-97 (Sheldrick, 2008)'
_diffrn_ambient_temperature 293(2)
_diffrn_measured_fraction_theta_full 0.98
_diffrn_measured_fraction_theta_max 0.98
_diffrn_measurement_device_type 'Bruker-Nonius KappaCCD'
_diffrn_measurement_method '\f and \w scan'
_diffrn_radiation_monochromator graphite
_diffrn_radiation_source 'fine-focus sealed tube'
_diffrn_radiation_type MoK\a
_diffrn_radiation_wavelength 0.71073
_diffrn_reflns_av_R_equivalents 0.0431
_diffrn_reflns_av_sigmaI/netI 0.0739
_diffrn_reflns_limit_h_max 9
_diffrn_reflns_limit_h_min -9
_diffrn_reflns_limit_k_max 12
_diffrn_reflns_limit_k_min -13
_diffrn_reflns_limit_l_max 13
_diffrn_reflns_limit_l_min -13
_diffrn_reflns_number 5367
_diffrn_reflns_theta_full 27.5
_diffrn_reflns_theta_max 27.5
_diffrn_reflns_theta_min 2.0
_exptl_absorpt_coefficient_mu 0.257
_exptl_absorpt_correction_type none
_exptl_crystal_colour 'Colourless '
_exptl_crystal_density_diffrn 1.297
_exptl_crystal_density_method 'not measured'
_exptl_crystal_description Prism
_exptl_crystal_F_000 300
_exptl_crystal_size_max 0.32
_exptl_crystal_size_mid 0.21
_exptl_crystal_size_min 0.19
_refine_diff_density_max 0.313
_refine_diff_density_min -0.199
_refine_diff_density_rms 0.038
_refine_ls_extinction_method none
_refine_ls_goodness_of_fit_ref 0.987
_refine_ls_hydrogen_treatment mixed
_refine_ls_matrix_type full
_refine_ls_number_parameters 185
_refine_ls_number_reflns 3325
_refine_ls_number_restraints 0
_refine_ls_restrained_S_all 0.987
_refine_ls_R_factor_all 0.1194
_refine_ls_R_factor_gt 0.0604
_refine_ls_shift/su_max 0.000
_refine_ls_shift/su_mean 0.000
_refine_ls_structure_factor_coef Fsqd
_refine_ls_weighting_details 'calc w=1/[\s^2^(Fo^2^)+(0.0806P)^2^+0.1129P] where P=(Fo^2^+2Fc^2^)/3'
_refine_ls_weighting_scheme calc
_refine_ls_wR_factor_gt 0.1451
_refine_ls_wR_factor_ref 0.1760
_reflns_d_resolution_high 0.7684
_reflns_number_gt 1915
_reflns_number_total 3325
_reflns_threshold_expression >2sigma(I)
_cod_data_source_file 1267-3719.cff
_cod_data_source_block D518
_cod_original_cell_volume 734.33(8)
_cod_original_sg_symbol_H-M 'P -1 '
_cod_database_code 8103362
_shelx_title ' Compound D-518'
_shelx_f_calc_maximum 66.53
_shelx_f_squared_multiplier 1.000

loop_
_symmetry_equiv_pos_as_xyz
'x, y, z'
'-x, -y, -z'

loop_
_atom_site_label
_atom_site_type_symbol
_atom_site_fract_x
_atom_site_fract_y
_atom_site_fract_z
_atom_site_U_iso_or_equiv
_atom_site_adp_type
_atom_site_occupancy
_atom_site_symmetry_multiplicity
_atom_site_calc_flag
_atom_site_refinement_flags
Cl20 Cl -0.35887(11) 0.19405(9) 0.03464(9) 0.0904(4) Uani 1 1 d .
N1 N 0.3664(3) 0.8243(2) 0.4661(2) 0.0587(6) Uani 1 1 d .
H1 H 0.382(4) 0.903(3) 0.514(3) 0.061(8) Uiso 1 1 d .
O7 O 0.6028(2) 0.88683(17) 0.3910(2) 0.0681(5) Uani 1 1 d .
C12 C 0.2065(3) 0.4435(2) 0.1554(3) 0.0548(6) Uani 1 1 d .
H12 H 0.3000 0.4227 0.1146 0.066 Uiso 1 1 d R
C4 C 0.2605(3) 0.5725(2) 0.2617(3) 0.0503(6) Uani 1 1 d .
C3 C 0.4277(3) 0.6590(2) 0.2951(2) 0.0476(5) Uani 1 1 d .
C2 C 0.4754(3) 0.7995(2) 0.3901(3) 0.0518(6) Uani 1 1 d .
C14 C -0.0223(3) 0.2338(2) -0.0050(2) 0.0531(6) Uani 1 1 d .
C8 C 0.5607(3) 0.6219(2) 0.2299(3) 0.0547(6) Uani 1 1 d .
C5 C 0.1290(3) 0.6182(3) 0.3352(3) 0.0569(7) Uani 1 1 d .
H5A H 0.0404 0.6578 0.2809 0.068 Uiso 1 1 d R
H5B H 0.0575 0.5351 0.3444 0.068 Uiso 1 1 d R
C13 C 0.0390(4) 0.3593(2) 0.1086(3) 0.0566(6) Uani 1 1 d .
H13 H -0.0553 0.3832 0.1499 0.068 Uiso 1 1 d R
N9 N 0.6656(3) 0.5855(3) 0.1788(3) 0.0772(7) Uani 1 1 d .
C16 C -0.2556(5) 0.0300(3) -0.1529(3) 0.0733(8) Uani 1 1 d .
H16 H -0.3777 -0.0263 -0.1769 0.088 Uiso 1 1 d R
C6 C 0.2303(4) 0.7175(2) 0.4789(3) 0.0547(6) Uani 1 1 d .
C19 C 0.0970(4) 0.1903(3) -0.0758(3) 0.0666(7) Uani 1 1 d .
H19 H 0.2275 0.2456 -0.0509 0.080 Uiso 1 1 d R
C10 C 0.0892(4) 0.7862(3) 0.5298(4) 0.0799(9) Uani 1 1 d .
H10A H 0.0116 0.8352 0.4605 0.096 Uiso 1 1 d R
H10B H 0.0024 0.7246 0.5404 0.096 Uiso 1 1 d R
H10C H 0.1573 0.8513 0.6193 0.096 Uiso 1 1 d R
C17 C -0.1360(5) -0.0090(3) -0.2216(3) 0.0848(10) Uani 1 1 d .
H17 H -0.1779 -0.0907 -0.2976 0.102 Uiso 1 1 d R
C15 C -0.1998(4) 0.1498(3) -0.0468(3) 0.0577(7) Uani 1 1 d .
C18 C 0.0425(5) 0.0713(3) -0.1814(3) 0.0818(9) Uani 1 1 d .
H18 H 0.1295 0.0451 -0.2268 0.098 Uiso 1 1 d R
C11 C 0.3378(5) 0.6446(3) 0.5842(3) 0.0806(9) Uani 1 1 d .
H11A H 0.3929 0.7160 0.6842 0.097 Uiso 1 1 d R
H11B H 0.4451 0.6100 0.5590 0.097 Uiso 1 1 d R
H11C H 0.2457 0.5788 0.5916 0.097 Uiso 1 1 d R

loop_
_atom_site_aniso_label
_atom_site_aniso_U_11
_atom_site_aniso_U_22
_atom_site_aniso_U_33
_atom_site_aniso_U_23
_atom_site_aniso_U_13
_atom_site_aniso_U_12
Cl20 0.0651(5) 0.0928(6) 0.1014(7) -0.0017(5) 0.0410(4) -0.0131(4)
N1 0.0678(14) 0.0371(11) 0.0655(14) -0.0023(10) 0.0290(11) 0.0016(10)
O7 0.0622(11) 0.0479(10) 0.0867(13) -0.0008(9) 0.0343(10) -0.0068(8)
C12 0.0527(13) 0.0501(13) 0.0609(15) 0.0041(12) 0.0269(12) 0.0067(11)
C4 0.0483(12) 0.0464(12) 0.0537(14) 0.0044(11) 0.0221(11) 0.0047(10)
C3 0.0463(12) 0.0430(12) 0.0519(13) 0.0057(10) 0.0208(10) 0.0049(9)
C2 0.0506(13) 0.0423(12) 0.0571(15) 0.0037(11) 0.0192(11) 0.0057(10)
C14 0.0592(14) 0.0474(13) 0.0485(14) 0.0047(11) 0.0211(11) 0.0035(11)
C8 0.0483(13) 0.0467(13) 0.0644(16) 0.0061(12) 0.0225(12) 0.0003(10)
C5 0.0516(13) 0.0489(13) 0.0687(16) -0.0001(12) 0.0313(12) 0.0037(11)
C13 0.0584(14) 0.0517(13) 0.0582(15) 0.0035(12) 0.0284(12) 0.0028(11)
N9 0.0572(13) 0.0776(16) 0.0967(19) 0.0048(14) 0.0417(13) 0.0040(12)
C16 0.085(2) 0.0499(15) 0.0641(18) 0.0024(13) 0.0135(15) -0.0059(14)
C6 0.0642(14) 0.0440(12) 0.0575(15) 0.0034(11) 0.0314(12) 0.0076(11)
C19 0.0724(17) 0.0630(16) 0.0624(17) 0.0031(14) 0.0308(14) 0.0108(13)
C10 0.086(2) 0.0645(17) 0.092(2) -0.0070(16) 0.0555(18) 0.0071(15)
C17 0.116(3) 0.0536(17) 0.067(2) -0.0049(15) 0.0237(19) 0.0116(18)
C15 0.0612(14) 0.0516(14) 0.0538(15) 0.0093(12) 0.0180(12) 0.0007(11)
C18 0.105(2) 0.0659(18) 0.074(2) -0.0025(16) 0.0404(18) 0.0250(17)
C11 0.107(2) 0.077(2) 0.0695(19) 0.0228(17) 0.0429(18) 0.0233(18)

loop_
_atom_type_symbol
_atom_type_description
_atom_type_scat_dispersion_real
_atom_type_scat_dispersion_imag
_atom_type_scat_source
C C 0.0033 0.0016 'International Tables Vol C Tables 4.2.6.8 and 6.1.1.4'
H H 0.0000 0.0000 'International Tables Vol C Tables 4.2.6.8 and 6.1.1.4'
Cl Cl 0.1484 0.1585 'International Tables Vol C Tables 4.2.6.8 and 6.1.1.4'
N N 0.0061 0.0033 'International Tables Vol C Tables 4.2.6.8 and 6.1.1.4'
O O 0.0106 0.0060 'International Tables Vol C Tables 4.2.6.8 and 6.1.1.4'

loop_
_geom_angle_atom_site_label_1
_geom_angle_atom_site_label_2
_geom_angle_atom_site_label_3
_geom_angle
C2 N1 C6 124.0(2)
C2 N1 H1 118.1(18)
C6 N1 H1 117.7(18)
C13 C12 C4 125.0(2)
C13 C12 H12 120.0
C4 C12 H12 114.9
C3 C4 C12 121.6(2)
C3 C4 C5 117.5(2)
C12 C4 C5 120.81(19)
C4 C3 C8 120.6(2)
C4 C3 C2 122.5(2)
C8 C3 C2 116.67(19)
O7 C2 N1 123.7(2)
O7 C2 C3 120.6(2)
N1 C2 C3 115.6(2)
C15 C14 C19 116.6(2)
C15 C14 C13 122.3(2)
C19 C14 C13 121.1(2)
N9 C8 C3 176.5(3)
C4 C5 C6 113.4(2)
C4 C5 H5A 110.1
C6 C5 H5A 109.5
C4 C5 H5B 107.8
C6 C5 H5B 109.4
H5A C5 H5B 106.3
C12 C13 C14 125.8(2)
C12 C13 H13 118.8
C14 C13 H13 115.4
C17 C16 C15 120.1(3)
C17 C16 H16 120.5
C15 C16 H16 119.4
N1 C6 C10 108.4(2)
N1 C6 C5 108.1(2)
C10 C6 C5 110.0(2)
N1 C6 C11 108.8(2)
C10 C6 C11 110.1(2)
C5 C6 C11 111.4(2)
C18 C19 C14 121.8(3)
C18 C19 H19 117.2
C14 C19 H19 121.0
C6 C10 H10A 112.6
C6 C10 H10B 111.9
H10A C10 H10B 105.3
C6 C10 H10C 108.5
H10A C10 H10C 110.1
H10B C10 H10C 108.3
C16 C17 C18 119.5(3)
C16 C17 H17 119.4
C18 C17 H17 121.1
C16 C15 C14 121.9(3)
C16 C15 Cl20 117.7(2)
C14 C15 Cl20 120.37(19)
C19 C18 C17 120.1(3)
C19 C18 H18 119.0
C17 C18 H18 120.9
C6 C11 H11A 108.0
C6 C11 H11B 111.2
H11A C11 H11B 109.5
C6 C11 H11C 106.4
H11A C11 H11C 104.1
H11B C11 H11C 117.1

loop_
_geom_bond_atom_site_label_1
_geom_bond_atom_site_label_2
_geom_bond_distance
Cl20 C15 1.736(3)
N1 C2 1.330(3)
N1 C6 1.470(3)
N1 H1 0.82(3)
O7 C2 1.234(3)
C12 C13 1.330(3)
C12 C4 1.446(3)
C12 H12 0.9607
C4 C3 1.357(3)
C4 C5 1.501(3)
C3 C8 1.432(3)
C3 C2 1.485(3)
C14 C15 1.394(3)
C14 C19 1.397(4)
C14 C13 1.456(3)
C8 N9 1.147(3)
C5 C6 1.521(3)
C5 H5A 0.9231
C5 H5B 0.9906
C13 H13 0.9772
C16 C17 1.372(4)
C16 C15 1.379(4)
C16 H16 0.9600
C6 C10 1.516(4)
C6 C11 1.530(4)
C19 C18 1.371(4)
C19 H19 1.0071
C10 H10A 1.0327
C10 H10B 0.9075
C10 H10C 0.9661
C17 C18 1.386(5)
C17 H17 0.9599
C18 H18 0.9600
C11 H11A 1.0620
C11 H11B 1.0103
C11 H11C 0.9461

loop_
_geom_torsion_atom_site_label_1
_geom_torsion_atom_site_label_2
_geom_torsion_atom_site_label_3
_geom_torsion_atom_site_label_4
_geom_torsion
C13 C12 C4 C3 -173.8(3)
C13 C12 C4 C5 3.6(4)
C12 C4 C3 C8 -3.0(4)
C5 C4 C3 C8 179.6(2)
C12 C4 C3 C2 171.9(2)
C5 C4 C3 C2 -5.6(4)
C6 N1 C2 O7 -172.3(3)
C6 N1 C2 C3 11.2(4)
C4 C3 C2 O7 -161.5(2)
C8 C3 C2 O7 13.5(4)
C4 C3 C2 N1 15.2(4)
C8 C3 C2 N1 -169.8(2)
C4 C3 C8 N9 -44(5)
C2 C3 C8 N9 141(4)
C3 C4 C5 C6 -27.1(3)
C12 C4 C5 C6 155.4(2)
C4 C12 C13 C14 175.5(3)
C15 C14 C13 C12 179.1(3)
C19 C14 C13 C12 0.5(4)
C2 N1 C6 C10 -160.9(3)
C2 N1 C6 C5 -41.7(3)
C2 N1 C6 C11 79.4(3)
C4 C5 C6 N1 47.5(3)
C4 C5 C6 C10 165.6(2)
C4 C5 C6 C11 -72.0(3)
C15 C14 C19 C18 0.3(4)
C13 C14 C19 C18 179.0(3)
C15 C16 C17 C18 1.5(5)
C17 C16 C15 C14 -0.6(4)
C17 C16 C15 Cl20 179.4(2)
C19 C14 C15 C16 -0.2(4)
C13 C14 C15 C16 -178.9(3)
C19 C14 C15 Cl20 179.8(2)
C13 C14 C15 Cl20 1.1(4)
C14 C19 C18 C17 0.5(5)
C16 C17 C18 C19 -1.4(5)
